data_7062894
loop_
_publ_author_name
'Tang, Jieyu'
'Liu, Xi'
'Zhang, Xue'
'Zhao, Jianzhang'
'Wan, Yan'

_publ_section_title
;
 Fine-tuning of the charge-separated state energy in compact orthogonal
 naphthalene--phenoxazine dyads and its effect on the thermally-activated
 delayed fluorescence
;
_journal_issue 48
_journal_name_full 'New Journal of Chemistry'
_journal_page_first 22418
_journal_page_last 22429
_journal_paper_doi 10.1039/D3NJ04201D
_journal_volume 47
_journal_year 2023
_chemical_formula_moiety 'C30 H17 F N2 O3'
_chemical_formula_sum 'C30 H17 F N2 O3'
_chemical_formula_weight 472.45
_space_group_crystal_system orthorhombic
_space_group_IT_number 19
_space_group_name_Hall 'P 2ac 2ab'
_space_group_name_H-M_alt 'P 21 21 21'
_atom_sites_solution_hydrogens difmap
_atom_sites_solution_primary dual
_audit_creation_date 2022-08-17
_audit_creation_method
;
Olex2 1.2
(compiled 2017.03.28 svn.r3405 for OlexSys, GUI svn.r5335)
;
_audit_update_record
;
2023-07-10 deposited with the CCDC.	2023-11-29 downloaded from the CCDC.
;
_cell_angle_alpha 90
_cell_angle_beta 90
_cell_angle_gamma 90
_cell_formula_units_Z 4
_cell_length_a 12.5160(6)
_cell_length_b 12.9592(7)
_cell_length_c 13.5707(8)
_cell_measurement_reflns_used 3154
_cell_measurement_temperature 294.8
_cell_measurement_theta_max 24.56
_cell_measurement_theta_min 2.72
_cell_volume 2201.1(2)
_computing_cell_refinement 'SAINT V8.40A (?, 2016)'
_computing_data_reduction 'SAINT V8.40A (?, 2016)'
_computing_molecular_graphics 'Olex2 (Dolomanov et al., 2009)'
_computing_publication_material 'Olex2 (Dolomanov et al., 2009)'
_computing_structure_refinement 'ShelXL (Sheldrick, 2015)'
_computing_structure_solution 'ShelXT (Sheldrick, 2015)'
_diffrn_ambient_temperature 294.8
_diffrn_measured_fraction_theta_full 0.993
_diffrn_measured_fraction_theta_max 0.993
_diffrn_measurement_device_type 'CCD area detector'
_diffrn_measurement_method 'phi and omega scans'
_diffrn_radiation_monochromator graphite
_diffrn_radiation_type MoK\a
_diffrn_radiation_wavelength 0.71073
_diffrn_reflns_av_R_equivalents 0.0632
_diffrn_reflns_av_unetI/netI 0.0621
_diffrn_reflns_Laue_measured_fraction_full 0.993
_diffrn_reflns_Laue_measured_fraction_max 0.993
_diffrn_reflns_limit_h_max 14
_diffrn_reflns_limit_h_min -14
_diffrn_reflns_limit_k_max 14
_diffrn_reflns_limit_k_min -15
_diffrn_reflns_limit_l_max 14
_diffrn_reflns_limit_l_min -16
_diffrn_reflns_number 12319
_diffrn_reflns_point_group_measured_fraction_full 0.984
_diffrn_reflns_point_group_measured_fraction_max 0.984
_diffrn_reflns_theta_full 25.056
_diffrn_reflns_theta_max 25.056
_diffrn_reflns_theta_min 2.262
_exptl_absorpt_coefficient_mu 0.099
_exptl_absorpt_correction_T_max 0.7452
_exptl_absorpt_correction_T_min 0.5034
_exptl_absorpt_correction_type analytical
_exptl_absorpt_process_details
;
SADABS-2016/2 (Bruker,2016/2) was used for absorption correction.
wR2(int) was 0.1381 before and 0.0710 after correction.
The Ratio of minimum to maximum transmission is 0.6755.
The \l/2 correction factor is Not present.
;
_exptl_crystal_colour 'clear reddish red'
_exptl_crystal_colour_lustre clear
_exptl_crystal_colour_modifier reddish
_exptl_crystal_colour_primary red
_exptl_crystal_density_diffrn 1.426
_exptl_crystal_description block
_exptl_crystal_F_000 976
_exptl_crystal_size_max 0.5
_exptl_crystal_size_mid 0.5
_exptl_crystal_size_min 0.5
_refine_diff_density_max 0.120
_refine_diff_density_min -0.145
_refine_diff_density_rms 0.034
_refine_ls_abs_structure_details
;
 Flack x determined using 943 quotients [(I+)-(I-)]/[(I+)+(I-)]
 (Parsons, Flack and Wagner, Acta Cryst. B69 (2013) 249-259).
;
_refine_ls_abs_structure_Flack -0.5(9)
_refine_ls_extinction_method none
_refine_ls_goodness_of_fit_ref 1.040
_refine_ls_hydrogen_treatment refall
_refine_ls_matrix_type full
_refine_ls_number_parameters 393
_refine_ls_number_reflns 3832
_refine_ls_number_restraints 0
_refine_ls_restrained_S_all 1.040
_refine_ls_R_factor_all 0.0685
_refine_ls_R_factor_gt 0.0435
_refine_ls_shift/su_max 0.000
_refine_ls_shift/su_mean 0.000
_refine_ls_structure_factor_coef Fsqd
_refine_ls_weighting_details 'w=1/[\s^2^(Fo^2^)+(0.0437P)^2^+0.1070P] where P=(Fo^2^+2Fc^2^)/3'
_refine_ls_weighting_scheme calc
_refine_ls_wR_factor_gt 0.0951
_refine_ls_wR_factor_ref 0.1091
_reflns_Friedel_coverage 0.739
_reflns_Friedel_fraction_full 0.971
_reflns_Friedel_fraction_max 0.971
_reflns_number_gt 2820
_reflns_number_total 3832
_reflns_threshold_expression 'I > 2\s(I)'
_cod_data_source_file d3nj04201d2.cif
_cod_data_source_block 2
_cod_depositor_comments 'Adding full bibliography for 7062893--7062895.cif.'
_cod_database_code 7062894
_shelx_shelxl_version_number 2016/6
_shelx_space_group_comment
;
The symmetry employed for this shelxl refinement is uniquely defined
by the following loop, which should always be used as a source of
symmetry information in preference to the above space-group names.
They are only intended as comments.
;
_olex2_refinement_description
;
;
_olex2_submission_special_instructions 'No special instructions were received'

loop_
_space_group_symop_operation_xyz
'x, y, z'
'-x+1/2, -y, z+1/2'
'-x, y+1/2, -z+1/2'
'x+1/2, -y+1/2, -z'

loop_
_atom_site_label
_atom_site_type_symbol
_atom_site_fract_x
_atom_site_fract_y
_atom_site_fract_z
_atom_site_U_iso_or_equiv
_atom_site_adp_type
_atom_site_occupancy
_atom_site_site_symmetry_order
_atom_site_calc_flag
_atom_site_refinement_flags_posn
_atom_site_refinement_flags_adp
_atom_site_refinement_flags_occupancy
_atom_site_disorder_assembly
_atom_site_disorder_group
C1 C 0.8525(3) 0.6453(3) 0.4797(3) 0.0621(10) Uani 1 1 d . . . . .
H1 H 0.864(3) 0.578(4) 0.451(3) 0.083(14) Uiso 1 1 d . . . . .
C2 C 0.9045(4) 0.7287(4) 0.4359(4) 0.0736(13) Uani 1 1 d . . . . .
H2 H 0.946(4) 0.716(4) 0.379(4) 0.097(17) Uiso 1 1 d . . . . .
C3 C 0.8942(4) 0.8253(4) 0.4761(4) 0.0758(14) Uani 1 1 d . . . . .
H3 H 0.932(4) 0.889(4) 0.446(4) 0.101(15) Uiso 1 1 d . . . . .
C4 C 0.8313(4) 0.8405(3) 0.5572(4) 0.0722(13) Uani 1 1 d . . . . .
H4 H 0.817(4) 0.906(4) 0.586(4) 0.104(17) Uiso 1 1 d . . . . .
C5 C 0.7787(3) 0.7585(3) 0.5998(3) 0.0620(10) Uani 1 1 d . . . . .
C6 C 0.7903(3) 0.6592(3) 0.5617(3) 0.0537(9) Uani 1 1 d . . . . .
C7 C 0.6645(3) 0.5987(3) 0.6842(3) 0.0551(9) Uani 1 1 d . . . . .
C8 C 0.6549(3) 0.6998(3) 0.7188(3) 0.0616(10) Uani 1 1 d . . . . .
C9 C 0.5868(4) 0.7246(4) 0.7932(4) 0.0745(13) Uani 1 1 d . . . . .
H9 H 0.579(4) 0.796(4) 0.816(4) 0.106(17) Uiso 1 1 d . . . . .
C10 C 0.5238(4) 0.6498(5) 0.8363(4) 0.0845(16) Uani 1 1 d . . . . .
H10 H 0.473(4) 0.667(4) 0.891(3) 0.090(15) Uiso 1 1 d . . . . .
C11 C 0.5309(4) 0.5492(5) 0.8027(4) 0.0814(14) Uani 1 1 d . . . . .
H11 H 0.489(5) 0.494(5) 0.831(5) 0.14(2) Uiso 1 1 d . . . . .
C12 C 0.6005(4) 0.5241(4) 0.7275(3) 0.0685(11) Uani 1 1 d . . . . .
H12 H 0.609(3) 0.453(4) 0.699(3) 0.087(14) Uiso 1 1 d . . . . .
C13 C 0.7442(3) 0.4742(3) 0.5697(3) 0.0522(9) Uani 1 1 d . . . . .
C14 C 0.8127(3) 0.4058(3) 0.6126(3) 0.0585(10) Uani 1 1 d . . . . .
H14 H 0.862(3) 0.423(3) 0.664(3) 0.078(13) Uiso 1 1 d . . . . .
C15 C 0.8174(3) 0.3030(3) 0.5797(3) 0.0562(9) Uani 1 1 d . . . . .
H15 H 0.870(3) 0.254(3) 0.606(2) 0.053(10) Uiso 1 1 d . . . . .
C16 C 0.7512(3) 0.2709(3) 0.5054(3) 0.0461(8) Uani 1 1 d . . . . .
C17 C 0.6823(3) 0.3413(2) 0.4581(2) 0.0432(8) Uani 1 1 d . . . . .
C18 C 0.6790(3) 0.4459(2) 0.4897(2) 0.0465(8) Uani 1 1 d . . . . .
C19 C 0.6112(3) 0.5151(3) 0.4379(3) 0.0542(9) Uani 1 1 d . . . . .
H19 H 0.614(3) 0.590(3) 0.458(3) 0.070(12) Uiso 1 1 d . . . . .
C20 C 0.5524(3) 0.4829(3) 0.3605(3) 0.0606(10) Uani 1 1 d . . . . .
H20 H 0.507(4) 0.533(3) 0.325(3) 0.079(12) Uiso 1 1 d . . . . .
C21 C 0.5534(3) 0.3803(3) 0.3313(3) 0.0571(10) Uani 1 1 d . . . . .
H21 H 0.502(3) 0.349(3) 0.277(3) 0.063(11) Uiso 1 1 d . . . . .
C22 C 0.6164(3) 0.3091(3) 0.3800(3) 0.0465(8) Uani 1 1 d . . . . .
C23 C 0.6122(3) 0.2005(3) 0.3504(3) 0.0482(9) Uani 1 1 d . . . . .
C24 C 0.7539(3) 0.1615(3) 0.4747(3) 0.0515(9) Uani 1 1 d . . . . .
C25 C 0.7425(3) -0.1154(3) 0.2765(3) 0.0583(10) Uani 1 1 d . . . . .
H25 H 0.785(3) -0.139(3) 0.220(3) 0.072(12) Uiso 1 1 d . . . . .
C26 C 0.7430(3) -0.0111(3) 0.3006(3) 0.0572(10) Uani 1 1 d . . . . .
H26 H 0.793(3) 0.035(3) 0.265(3) 0.079(13) Uiso 1 1 d . . . . .
C27 C 0.6780(3) 0.0245(2) 0.3739(2) 0.0467(8) Uani 1 1 d . . . . .
C28 C 0.6101(3) -0.0411(3) 0.4227(3) 0.0590(10) Uani 1 1 d . . . . .
H28 H 0.559(3) -0.013(3) 0.477(3) 0.067(11) Uiso 1 1 d . . . . .
C29 C 0.6094(3) -0.1451(3) 0.3990(3) 0.0597(10) Uani 1 1 d . . . . .
H29 H 0.570(4) -0.189(4) 0.433(4) 0.089(15) Uiso 1 1 d . . . . .
C30 C 0.6762(3) -0.1787(3) 0.3281(3) 0.0523(9) Uani 1 1 d . . . . .
F1 F 0.6771(2) -0.28102(16) 0.30668(17) 0.0738(7) Uani 1 1 d . . . . .
N1 N 0.6814(2) 0.1329(2) 0.4011(2) 0.0478(7) Uani 1 1 d . . . . .
N2 N 0.7370(3) 0.5773(2) 0.6091(2) 0.0602(9) Uani 1 1 d . . . . .
O1 O 0.7168(3) 0.7786(2) 0.6811(3) 0.0882(10) Uani 1 1 d . . . . .
O2 O 0.5532(2) 0.1672(2) 0.2880(2) 0.0666(8) Uani 1 1 d . . . . .
O3 O 0.8131(3) 0.0982(2) 0.5108(2) 0.0827(9) Uani 1 1 d . . . . .

loop_
_atom_site_aniso_label
_atom_site_aniso_U_11
_atom_site_aniso_U_22
_atom_site_aniso_U_33
_atom_site_aniso_U_23
_atom_site_aniso_U_13
_atom_site_aniso_U_12
C1 0.071(2) 0.055(3) 0.061(3) 0.007(2) -0.001(2) -0.009(2)
C2 0.070(3) 0.079(3) 0.072(3) 0.019(3) -0.013(2) -0.020(2)
C3 0.079(3) 0.061(3) 0.088(4) 0.025(3) -0.032(3) -0.026(2)
C4 0.081(3) 0.042(2) 0.093(4) 0.009(2) -0.030(3) -0.014(2)
C5 0.073(3) 0.043(2) 0.070(3) -0.0016(19) -0.017(2) -0.0066(19)
C6 0.065(2) 0.041(2) 0.056(2) 0.0056(17) -0.0099(19) -0.0082(17)
C7 0.062(2) 0.054(2) 0.049(2) -0.0045(18) -0.0039(19) -0.0005(19)
C8 0.066(2) 0.055(2) 0.064(3) -0.011(2) -0.014(2) 0.0017(19)
C9 0.070(3) 0.083(3) 0.071(3) -0.027(3) -0.014(2) 0.014(3)
C10 0.070(3) 0.118(5) 0.065(3) -0.020(3) -0.002(2) 0.013(3)
C11 0.070(3) 0.101(4) 0.073(3) 0.007(3) 0.004(2) -0.005(3)
C12 0.078(3) 0.065(3) 0.062(3) 0.003(2) 0.007(2) -0.006(2)
C13 0.072(2) 0.036(2) 0.048(2) -0.0001(16) 0.0015(19) -0.0050(17)
C14 0.076(3) 0.047(2) 0.053(2) 0.0028(18) -0.015(2) -0.007(2)
C15 0.071(2) 0.042(2) 0.056(2) 0.0048(17) -0.015(2) -0.0012(19)
C16 0.0568(18) 0.0367(19) 0.0447(19) 0.0024(14) -0.0053(16) -0.0021(15)
C17 0.0483(18) 0.0378(18) 0.0434(19) 0.0051(15) 0.0037(16) -0.0001(15)
C18 0.0549(19) 0.0363(19) 0.048(2) 0.0036(15) 0.0046(17) -0.0012(15)
C19 0.059(2) 0.039(2) 0.064(2) 0.0066(18) 0.006(2) 0.0059(18)
C20 0.058(2) 0.049(2) 0.074(3) 0.012(2) -0.007(2) 0.010(2)
C21 0.050(2) 0.054(3) 0.067(3) 0.0037(19) -0.010(2) 0.0024(18)
C22 0.0447(18) 0.043(2) 0.052(2) 0.0054(15) -0.0015(16) 0.0003(16)
C23 0.0501(19) 0.046(2) 0.048(2) 0.0007(16) 0.0009(18) 0.0012(16)
C24 0.059(2) 0.039(2) 0.056(2) 0.0009(17) -0.0105(18) 0.0002(17)
C25 0.069(2) 0.048(2) 0.058(2) -0.0090(18) 0.011(2) -0.0008(18)
C26 0.067(2) 0.045(2) 0.060(2) -0.0020(18) 0.012(2) -0.0090(18)
C27 0.056(2) 0.0353(19) 0.049(2) -0.0027(15) -0.0010(17) -0.0050(16)
C28 0.066(2) 0.051(2) 0.060(2) -0.0015(19) 0.008(2) -0.0055(19)
C29 0.068(2) 0.044(2) 0.066(3) 0.006(2) 0.001(2) -0.0122(19)
C30 0.064(2) 0.035(2) 0.057(2) -0.0038(16) -0.014(2) -0.0025(17)
F1 0.1016(17) 0.0382(12) 0.0816(15) -0.0080(11) -0.0146(14) -0.0054(12)
N1 0.0582(17) 0.0352(15) 0.0501(17) -0.0039(12) -0.0050(15) -0.0012(13)
N2 0.084(2) 0.0367(17) 0.060(2) -0.0043(14) 0.0074(17) -0.0083(16)
O1 0.109(2) 0.0483(18) 0.108(2) -0.0264(17) 0.015(2) -0.0120(16)
O2 0.0692(16) 0.0605(17) 0.0702(18) -0.0098(14) -0.0255(15) -0.0014(14)
O3 0.107(2) 0.0389(15) 0.102(2) -0.0010(15) -0.051(2) 0.0120(16)

loop_
_atom_type_symbol
_atom_type_description
_atom_type_scat_dispersion_real
_atom_type_scat_dispersion_imag
_atom_type_scat_source
C C 0.0033 0.0016 'International Tables Vol C Tables 4.2.6.8 and 6.1.1.4'
H H 0.0000 0.0000 'International Tables Vol C Tables 4.2.6.8 and 6.1.1.4'
F F 0.0171 0.0103 'International Tables Vol C Tables 4.2.6.8 and 6.1.1.4'
N N 0.0061 0.0033 'International Tables Vol C Tables 4.2.6.8 and 6.1.1.4'
O O 0.0106 0.0060 'International Tables Vol C Tables 4.2.6.8 and 6.1.1.4'

loop_
_geom_angle_atom_site_label_1
_geom_angle_atom_site_label_2
_geom_angle_atom_site_label_3
_geom_angle
_geom_angle_site_symmetry_1
_geom_angle_site_symmetry_3
_geom_angle_publ_flag
C2 C1 H1 117(3) . . ?
C6 C1 H1 122(3) . . ?
C6 C1 C2 120.6(5) . . ?
C1 C2 H2 118(3) . . ?
C3 C2 C1 119.7(5) . . ?
C3 C2 H2 123(3) . . ?
C2 C3 H3 122(3) . . ?
C4 C3 C2 120.3(4) . . ?
C4 C3 H3 118(3) . . ?
C3 C4 H4 125(3) . . ?
C3 C4 C5 120.1(5) . . ?
C5 C4 H4 115(3) . . ?
C4 C5 C6 120.4(4) . . ?
O1 C5 C4 117.5(4) . . ?
O1 C5 C6 122.1(4) . . ?
C1 C6 C5 118.9(4) . . ?
C1 C6 N2 122.7(3) . . ?
C5 C6 N2 118.5(4) . . ?
C12 C7 C8 117.5(4) . . ?
C12 C7 N2 123.2(4) . . ?
N2 C7 C8 119.3(3) . . ?
C9 C8 C7 121.7(4) . . ?
C9 C8 O1 116.9(4) . . ?
O1 C8 C7 121.4(4) . . ?
C8 C9 H9 122(3) . . ?
C8 C9 C10 120.4(5) . . ?
C10 C9 H9 118(3) . . ?
C9 C10 H10 121(3) . . ?
C9 C10 C11 119.0(5) . . ?
C11 C10 H10 120(3) . . ?
C10 C11 H11 122(4) . . ?
C12 C11 C10 120.5(5) . . ?
C12 C11 H11 118(4) . . ?
C7 C12 H12 114(3) . . ?
C11 C12 C7 120.9(5) . . ?
C11 C12 H12 125(3) . . ?
C14 C13 C18 121.6(3) . . ?
C14 C13 N2 118.9(3) . . ?
C18 C13 N2 119.5(3) . . ?
C13 C14 H14 124(3) . . ?
C13 C14 C15 120.4(4) . . ?
C15 C14 H14 115(3) . . ?
C14 C15 H15 122(2) . . ?
C16 C15 C14 119.8(4) . . ?
C16 C15 H15 118(2) . . ?
C15 C16 C17 120.5(3) . . ?
C15 C16 C24 119.1(3) . . ?
C17 C16 C24 120.4(3) . . ?
C16 C17 C18 119.8(3) . . ?
C22 C17 C16 120.6(3) . . ?
C22 C17 C18 119.6(3) . . ?
C13 C18 C17 117.7(3) . . ?
C13 C18 C19 124.3(3) . . ?
C19 C18 C17 118.0(3) . . ?
C18 C19 H19 117(2) . . ?
C20 C19 C18 121.1(4) . . ?
C20 C19 H19 122(2) . . ?
C19 C20 H20 119(3) . . ?
C19 C20 C21 120.9(4) . . ?
C21 C20 H20 120(3) . . ?
C20 C21 H21 124(2) . . ?
C22 C21 C20 120.6(4) . . ?
C22 C21 H21 115(2) . . ?
C17 C22 C23 120.9(3) . . ?
C21 C22 C17 119.8(3) . . ?
C21 C22 C23 119.4(3) . . ?
N1 C23 C22 116.2(3) . . ?
O2 C23 C22 124.0(3) . . ?
O2 C23 N1 119.9(3) . . ?
N1 C24 C16 116.1(3) . . ?
O3 C24 C16 123.4(3) . . ?
O3 C24 N1 120.4(3) . . ?
C26 C25 H25 119(2) . . ?
C30 C25 H25 123(2) . . ?
C30 C25 C26 117.8(4) . . ?
C25 C26 H26 118(2) . . ?
C27 C26 C25 119.9(4) . . ?
C27 C26 H26 122(2) . . ?
C26 C27 C28 120.7(3) . . ?
C26 C27 N1 119.7(3) . . ?
C28 C27 N1 119.6(3) . . ?
C27 C28 H28 120(2) . . ?
C27 C28 C29 119.7(4) . . ?
C29 C28 H28 120(2) . . ?
C28 C29 H29 120(3) . . ?
C30 C29 C28 118.4(4) . . ?
C30 C29 H29 121(3) . . ?
C29 C30 C25 123.5(3) . . ?
C29 C30 F1 118.2(3) . . ?
F1 C30 C25 118.2(4) . . ?
C23 N1 C27 117.3(3) . . ?
C24 N1 C23 125.6(3) . . ?
C24 N1 C27 117.1(3) . . ?
C6 N2 C13 120.0(3) . . ?
C7 N2 C6 119.5(3) . . ?
C7 N2 C13 119.7(3) . . ?
C5 O1 C8 118.3(3) . . ?

loop_
_geom_bond_atom_site_label_1
_geom_bond_atom_site_label_2
_geom_bond_distance
_geom_bond_site_symmetry_2
_geom_bond_publ_flag
C1 H1 0.96(5) . ?
C1 C2 1.395(6) . ?
C1 C6 1.370(5) . ?
C2 H2 0.94(5) . ?
C2 C3 1.372(7) . ?
C3 H3 1.04(5) . ?
C3 C4 1.367(7) . ?
C4 H4 0.95(5) . ?
C4 C5 1.378(6) . ?
C5 C6 1.394(5) . ?
C5 O1 1.373(5) . ?
C6 N2 1.409(5) . ?
C7 C8 1.397(5) . ?
C7 C12 1.387(6) . ?
C7 N2 1.393(5) . ?
C8 C9 1.360(6) . ?
C8 O1 1.380(5) . ?
C9 H9 0.98(5) . ?
C9 C10 1.380(7) . ?
C10 H10 1.01(5) . ?
C10 C11 1.383(8) . ?
C11 H11 0.96(7) . ?
C11 C12 1.381(6) . ?
C12 H12 1.01(4) . ?
C13 C14 1.364(5) . ?
C13 C18 1.407(5) . ?
C13 N2 1.441(4) . ?
C14 H14 0.96(4) . ?
C14 C15 1.406(5) . ?
C15 H15 0.98(4) . ?
C15 C16 1.369(5) . ?
C16 C17 1.411(5) . ?
C16 C24 1.478(5) . ?
C17 C18 1.422(4) . ?
C17 C22 1.407(5) . ?
C18 C19 1.421(5) . ?
C19 H19 1.01(4) . ?
C19 C20 1.348(6) . ?
C20 H20 0.99(4) . ?
C20 C21 1.387(6) . ?
C21 H21 1.06(4) . ?
C21 C22 1.381(5) . ?
C22 C23 1.465(5) . ?
C23 N1 1.411(5) . ?
C23 O2 1.204(4) . ?
C24 N1 1.400(4) . ?
C24 O3 1.208(4) . ?
C25 H25 0.98(4) . ?
C25 C26 1.391(5) . ?
C25 C30 1.361(5) . ?
C26 H26 1.00(4) . ?
C26 C27 1.365(5) . ?
C27 C28 1.372(5) . ?
C27 N1 1.452(4) . ?
C28 H28 1.04(4) . ?
C28 C29 1.386(5) . ?
C29 H29 0.88(5) . ?
C29 C30 1.347(6) . ?
C30 F1 1.358(4) . ?
